data_7232110
loop_
_publ_author_name
'Dhami, Jaya K.'
'Idzorek, Kiersten M.'
'Johnson, Ryan B.'
'Van Auken, Kaitlyn S.'
'Ojala, William H.'

_publ_section_title
;
 Intramolecular geometry and intermolecular interactions of the CNO group
 of crystalline benzonitrile oxides: a comparison with phenyl cyanates,
 phenyl isocyanates, and phenyl azides
;
_journal_issue 5
_journal_name_full CrystEngComm
_journal_page_first 908
_journal_paper_doi 10.1039/C8CE02008F
_journal_volume 21
_journal_year 2019
_chemical_formula_sum 'C7 H3 Cl2 N O'
_chemical_formula_weight 188.00
_chemical_melting_point 386(3)
_chemical_name_common '2,3-dichlorobenzonitrile oxide'
_chemical_name_systematic 2,3-dichlorobenzonitrile-N-oxide
_space_group_crystal_system monoclinic
_space_group_IT_number 14
_space_group_name_Hall '-P 2ybc'
_space_group_name_H-M_alt 'P 1 21/c 1'
_symmetry_space_group_name_Hall '-P 2ybc'
_symmetry_space_group_name_H-M 'P 1 21/c 1'
_atom_sites_solution_hydrogens geom
_audit_creation_method SHELXL-2014/7
_audit_update_record
;
2018-11-19 deposited with the CCDC.
2018-12-27 downloaded from the CCDC.
;
_cell_angle_alpha 90
_cell_angle_beta 93.847(4)
_cell_angle_gamma 90
_cell_formula_units_Z 4
_cell_length_a 3.7857(10)
_cell_length_b 12.616(3)
_cell_length_c 15.632(4)
_cell_measurement_reflns_used 608
_cell_measurement_temperature 173(2)
_cell_measurement_theta_max 27.55
_cell_measurement_theta_min 3.07
_cell_volume 744.9(3)
_computing_cell_refinement 'Bruker SAINT'
_computing_data_collection 'Bruker APEX2'
_computing_data_reduction 'Bruker SAINT'
_computing_molecular_graphics 'PLATON (Spek, 2009) Mercury (Allen et al, 2004)'
_computing_publication_material 'Bruker SHELXTL enCIFer (Allen et al, 2004)'
_computing_structure_refinement 'SHELXL-2014/7 (Sheldrick, 2014)'
_computing_structure_solution 'SHELXT-2014/4 (Sheldrick, 2014)'
_diffrn_ambient_temperature 173(2)
_diffrn_measured_fraction_theta_full 1.000
_diffrn_measured_fraction_theta_max 0.998
_diffrn_measurement_device_type 'Bruker APEX-II CCD'
_diffrn_measurement_method '\f and \w scans'
_diffrn_radiation_type MoK\a
_diffrn_radiation_wavelength 0.71073
_diffrn_reflns_av_unetI/netI 0.0196
_diffrn_reflns_Laue_measured_fraction_full 1.000
_diffrn_reflns_Laue_measured_fraction_max 0.998
_diffrn_reflns_limit_h_max 4
_diffrn_reflns_limit_h_min -4
_diffrn_reflns_limit_k_max 16
_diffrn_reflns_limit_k_min 0
_diffrn_reflns_limit_l_max 20
_diffrn_reflns_limit_l_min 0
_diffrn_reflns_number 1712
_diffrn_reflns_point_group_measured_fraction_full 1.000
_diffrn_reflns_point_group_measured_fraction_max 0.998
_diffrn_reflns_theta_full 25.242
_diffrn_reflns_theta_max 27.629
_diffrn_reflns_theta_min 2.076
_diffrn_source 'sealed tube'
_exptl_absorpt_coefficient_mu 0.800
_exptl_absorpt_correction_T_max 0.7456
_exptl_absorpt_correction_T_min 0.5761
_exptl_absorpt_correction_type multi-scan
_exptl_absorpt_process_details 'SADABS 2012/1 (Sheldrick, 2012)'
_exptl_crystal_colour colourless
_exptl_crystal_density_diffrn 1.676
_exptl_crystal_description needle
_exptl_crystal_F_000 376
_exptl_crystal_recrystallization_method 'Re-crystallisation from solvent: diethyl ether'
_exptl_crystal_size_max 0.48
_exptl_crystal_size_mid 0.18
_exptl_crystal_size_min 0.14
_exptl_transmission_factor_max 0.7456
_exptl_transmission_factor_min 0.5761
_refine_diff_density_max 0.264
_refine_diff_density_min -0.200
_refine_diff_density_rms 0.046
_refine_ls_extinction_method none
_refine_ls_goodness_of_fit_ref 1.060
_refine_ls_hydrogen_treatment constr
_refine_ls_matrix_type full
_refine_ls_number_parameters 101
_refine_ls_number_reflns 1712
_refine_ls_number_restraints 0
_refine_ls_restrained_S_all 1.060
_refine_ls_R_factor_all 0.0277
_refine_ls_R_factor_gt 0.0254
_refine_ls_shift/su_max 0.000
_refine_ls_shift/su_mean 0.000
_refine_ls_structure_factor_coef Fsqd
_refine_ls_weighting_details 'w=1/[\s^2^(Fo^2^)+(0.0253P)^2^+0.2238P] where P=(Fo^2^+2Fc^2^)/3'
_refine_ls_weighting_scheme calc
_refine_ls_wR_factor_gt 0.0595
_refine_ls_wR_factor_ref 0.0605
_reflns_Friedel_coverage 0.000
_reflns_number_gt 1623
_reflns_number_total 1712
_reflns_threshold_expression 'I > 2\s(I)'
_cod_data_source_file c8ce02008f2.cif
_cod_data_source_block 15176a23diCl
_cod_depositor_comments
;
The following automatic conversions were performed:

'_chemical_melting_point' value '383-388 K' was changed to '386(3)' -
the average value was taken and precision was estimated.

Automatic conversion script
Id: cif_fix_values 4973 2017-02-22 13:04:09Z antanas 

 Adding full bibliography for 7232108--7232111.cif.
;
_cod_database_code 7232110
_shelx_shelxl_version_number 2014/7
_shelx_space_group_comment
;
The symmetry employed for this shelxl refinement is uniquely defined
by the following loop, which should always be used as a source of
symmetry information in preference to the above space-group names.
They are only intended as comments.
;
_shelx_estimated_absorpt_t_min 0.700
_shelx_estimated_absorpt_t_max 0.896

loop_
_space_group_symop_operation_xyz
'x, y, z'
'-x, y+1/2, -z+1/2'
'-x, -y, -z'
'x, -y-1/2, z-1/2'

loop_
_atom_site_label
_atom_site_type_symbol
_atom_site_fract_x
_atom_site_fract_y
_atom_site_fract_z
_atom_site_U_iso_or_equiv
_atom_site_adp_type
_atom_site_occupancy
_atom_site_site_symmetry_order
_atom_site_calc_flag
_atom_site_refinement_flags_posn
_atom_site_refinement_flags_adp
C1 C 0.0047(4) 0.20434(11) 0.09664(10) 0.0250(3) Uani 1 1 d . .
C2 C 0.1619(4) 0.30522(12) 0.09379(9) 0.0241(3) Uani 1 1 d . .
C3 C 0.2521(4) 0.35764(11) 0.17009(10) 0.0244(3) Uani 1 1 d . .
C4 C 0.1906(5) 0.31193(12) 0.24832(10) 0.0280(3) Uani 1 1 d . .
H4 H 0.2519 0.3489 0.3001 0.034 Uiso 1 1 calc R U
C5 C 0.0390(5) 0.21182(13) 0.25071(10) 0.0297(4) Uani 1 1 d . .
H5 H -0.0021 0.1804 0.3043 0.036 Uiso 1 1 calc R U
C6 C -0.0524(5) 0.15759(12) 0.17555(10) 0.0281(3) Uani 1 1 d . .
H6 H -0.1537 0.0888 0.1776 0.034 Uiso 1 1 calc R U
C7 C -0.1043(5) 0.15023(12) 0.01869(11) 0.0317(4) Uani 1 1 d . .
Cl1 Cl 0.23771(13) 0.36157(3) -0.00357(3) 0.03625(12) Uani 1 1 d . .
Cl2 Cl 0.44240(12) 0.48276(3) 0.16901(3) 0.03426(12) Uani 1 1 d . .
N1 N -0.2225(4) 0.10156(10) -0.03756(9) 0.0319(3) Uani 1 1 d . .
O1 O -0.3436(4) 0.04934(10) -0.09958(8) 0.0499(4) Uani 1 1 d . .

loop_
_atom_site_aniso_label
_atom_site_aniso_U_11
_atom_site_aniso_U_22
_atom_site_aniso_U_33
_atom_site_aniso_U_23
_atom_site_aniso_U_13
_atom_site_aniso_U_12
C1 0.0223(8) 0.0242(7) 0.0283(8) -0.0026(6) 0.0003(6) 0.0027(6)
C2 0.0211(8) 0.0252(7) 0.0261(7) 0.0030(6) 0.0021(6) 0.0045(6)
C3 0.0189(7) 0.0209(7) 0.0336(8) -0.0012(6) 0.0020(6) 0.0015(6)
C4 0.0271(9) 0.0293(7) 0.0276(7) -0.0049(6) 0.0006(7) 0.0019(7)
C5 0.0313(9) 0.0306(8) 0.0275(8) 0.0044(6) 0.0037(7) 0.0012(7)
C6 0.0273(8) 0.0233(7) 0.0338(8) 0.0015(6) 0.0033(8) -0.0011(7)
C7 0.0322(9) 0.0294(8) 0.0329(8) -0.0023(7) -0.0016(8) 0.0020(8)
Cl1 0.0416(2) 0.0380(2) 0.0296(2) 0.00801(16) 0.00574(19) -0.0003(2)
Cl2 0.0327(2) 0.02284(18) 0.0476(3) -0.00322(16) 0.0055(2) -0.00355(18)
N1 0.0380(8) 0.0280(6) 0.0285(7) -0.0006(6) -0.0061(6) 0.0044(7)
O1 0.0661(10) 0.0419(7) 0.0381(7) -0.0133(6) -0.0215(7) 0.0057(7)

loop_
_atom_type_symbol
_atom_type_description
_atom_type_scat_dispersion_real
_atom_type_scat_dispersion_imag
_atom_type_scat_source
C C 0.0033 0.0016 'International Tables Vol C Tables 4.2.6.8 and 6.1.1.4'
H H 0.0000 0.0000 'International Tables Vol C Tables 4.2.6.8 and 6.1.1.4'
N N 0.0061 0.0033 'International Tables Vol C Tables 4.2.6.8 and 6.1.1.4'
O O 0.0106 0.0060 'International Tables Vol C Tables 4.2.6.8 and 6.1.1.4'
Cl Cl 0.1484 0.1585 'International Tables Vol C Tables 4.2.6.8 and 6.1.1.4'

loop_
_geom_angle_atom_site_label_1
_geom_angle_atom_site_label_2
_geom_angle_atom_site_label_3
_geom_angle
C6 C1 C2 120.04(14)
C6 C1 C7 119.79(14)
C2 C1 C7 120.15(14)
C3 C2 C1 118.99(14)
C3 C2 Cl1 121.16(12)
C1 C2 Cl1 119.84(12)
C4 C3 C2 120.95(14)
C4 C3 Cl2 118.78(12)
C2 C3 Cl2 120.27(12)
C3 C4 C5 119.76(14)
C3 C4 H4 120.1
C5 C4 H4 120.1
C6 C5 C4 120.49(15)
C6 C5 H5 119.8
C4 C5 H5 119.8
C5 C6 C1 119.75(14)
C5 C6 H6 120.1
C1 C6 H6 120.1
N1 C7 C1 171.5(2)
C7 N1 O1 178.5(2)

loop_
_geom_bond_atom_site_label_1
_geom_bond_atom_site_label_2
_geom_bond_distance
C1 C6 1.397(2)
C1 C2 1.407(2)
C1 C7 1.433(2)
C2 C3 1.386(2)
C2 Cl1 1.7212(16)
C3 C4 1.386(2)
C3 Cl2 1.7357(16)
C4 C5 1.389(2)
C4 H4 0.95
C5 C6 1.383(2)
C5 H5 0.95
C6 H6 0.95
C7 N1 1.139(2)
N1 O1 1.2347(18)

loop_
_geom_torsion_atom_site_label_1
_geom_torsion_atom_site_label_2
_geom_torsion_atom_site_label_3
_geom_torsion_atom_site_label_4
_geom_torsion
C7 C1 C2 C3 177.48(15)
C6 C1 C2 Cl1 179.02(12)
C7 C1 C2 Cl1 -2.3(2)
Cl1 C2 C3 C4 -179.98(13)
C1 C2 C3 Cl2 -179.36(12)
Cl1 C2 C3 Cl2 0.45(19)
Cl2 C3 C4 C5 -179.90(14)
C7 C1 C6 C5 -177.25(16)
